data_1563313
loop_
_publ_author_name
'Borna, Marija'
'Hunger, Jens'
'Ormeci, Alim'
'Zahn, Dirk'
'Burkhardt, Ulrich'
'Carrillo-Cabrera, Wilder'
'Cardoso-Gil, Raul'
'Kniep, R\"udiger'

_publ_section_title
;
 High-pressure high-temperature synthesis and crystal structure of the
 isotypic rare earth (RE)--thioborate--sulfides RE9[BS3]2[BS4]3S3,
 (RE=Dy--Lu)
;
_journal_issue 2
_journal_name_full 'Journal of Solid State Chemistry'
_journal_page_first 296
_journal_page_last 303
_journal_paper_doi 10.1016/j.jssc.2010.11.004
_journal_volume 184
_journal_year 2011
_chemical_formula_moiety 'B3.33 S14 Yb6'
_chemical_formula_structural 'Yb9 (B S3)3 (B S4)2 S3'
_chemical_formula_sum 'B3.33 S14 Yb6'
_chemical_formula_weight 1523.22
_chemical_name_systematic 'Ytterbium thioborate'
_space_group_IT_number 173
_space_group_name_Hall 'P 6c'
_space_group_name_H-M_alt 'P 63'
_symmetry_cell_setting hexagonal
_symmetry_space_group_name_Hall 'P 6c'
_symmetry_space_group_name_H-M 'P 63'
_cell_angle_alpha 90.0
_cell_angle_beta 90.0
_cell_angle_gamma 120.0
_cell_formula_units_Z 1
_cell_length_a 9.2514(5)
_cell_length_b 9.2514
_cell_length_c 5.8805(6)
_cell_measurement_reflns_used 48
_cell_measurement_temperature 298
_cell_measurement_theta_max 42.457
_cell_measurement_theta_min 1.500
_cell_volume 435.87(5)
_computing_structure_refinement GSAS
_diffrn_ambient_temperature 298
_diffrn_measurement_device_type 'STOE StadiP-MP diffractometer'
_diffrn_radiation_monochromator 'curved germanium (111)'
_diffrn_radiation_polarisn_ratio 0.588
_diffrn_radiation_probe x-ray
_diffrn_radiation_source 'fine-focus sealed tube'
_diffrn_radiation_type 'Cu K\a~1~'
_diffrn_radiation_wavelength 1.540598
_exptl_absorpt_coefficient_mu 72.50
_exptl_crystal_density_diffrn 5.807
_exptl_crystal_density_method 'not measured'
_exptl_crystal_F_000 660
_pd_calc_method 'Rietveld Refinement'
_pd_char_colour yellow
_pd_char_particle_morphology 'size < 0.40mm'
_pd_meas_2theta_range_inc 0.02
_pd_meas_2theta_range_max 109.98
_pd_meas_2theta_range_min 10.0
_pd_meas_number_of_points 5000
_pd_meas_scan_method step
_pd_phase_name Yb9B5S21
_pd_proc_2theta_range_inc 0.02
_pd_proc_2theta_range_max 109.98
_pd_proc_2theta_range_min 10.0
_pd_proc_ls_background_function
;   GSAS Background function number 1 with 20 terms.
 Shifted Chebyshev function of 1st kind
      1:    3800.72     2:   -4439.55     3:    2385.43     4:   -703.031    
      5:   -72.4745     6:    293.998     7:   -157.106     8:   -22.1394    
      9:    93.9842    10:   -126.505    11:    102.411    12:   -29.2178    
     13:   -31.4109    14:    59.2797    15:   -57.6588    16:    27.0652    
     17:    6.77452    18:   -27.5560    19:    29.6634    20:   -29.8229    
;
_pd_proc_ls_peak_cutoff 0.00001
_pd_proc_ls_profile_function
;
 CW Profile function number 3 with  19 terms
 Pseudovoigt profile coefficients as parameterized in
 P. Thompson, D.E. Cox & J.B. Hastings (1987). J. Appl. Cryst.,20,79-83.
 Asymmetry correction of L.W. Finger, D.E. Cox & A. P. Jephcoat (1994).
 J. Appl. Cryst.,27,892-900.
 #1(GU)   =    0.000 #2(GV)   =    3.134 #3(GW)   =    7.538
 #4(GP)   =    0.000 #5(LX)   =    0.000 #6(LY)   =    8.615
 #7(S/L)  =   0.0285 #8(H/L)  =   0.0285
 #9(trns) =    -2.92 #10(shft)=   0.6395
 #11(stec)=     2.83 #12(ptec)=     0.67 #13(sfec)=     0.00
 #14(L11) =    0.059 #15(L22) =    0.067 #16(L33) =    0.130
 #17(L12) =    0.031 #18(L13) =   -0.062 #19(L23) =   -0.096
 Peak tails are ignored  where the intensity is below 0.0000 times the peak
   Aniso. broadening axis   0.0   0.0   1.0
;
_pd_proc_ls_prof_R_factor 0.0248
_pd_proc_ls_prof_wR_expected 0.0160
_pd_proc_ls_prof_wR_factor 0.0306
_pd_proc_number_of_points 5000
_pd_spec_mounting capillary
_pd_spec_mount_mode transmission
_refine_ls_goodness_of_fit_all 1.82
_refine_ls_matrix_type full
_refine_ls_number_constraints 3
_refine_ls_number_parameters 15
_refine_ls_number_restraints 3
_refine_ls_R_Fsqd_factor 0.02890
_refine_ls_shift/su_max 0.07
_refine_ls_shift/su_mean 0.0
_refine_ls_weighting_scheme calc
_reflns_d_resolution_high 0.948
_reflns_d_resolution_low 8.010
_reflns_limit_h_max 9
_reflns_limit_h_min 0
_reflns_limit_k_max 9
_reflns_limit_k_min 0
_reflns_limit_l_max 8
_reflns_limit_l_min 0
_reflns_number_total 217
_cod_data_source_file JSSC-2011-184-296.cif
_cod_data_source_block Yb9B5S21
_cod_depositor_comments
;
The following automatic conversions were performed:

data item '_geom_angle_publ_flag' value 'N' was changed to 'n' in
accordance with the built-in table derived from the CIF Core
dictionary named 'cif_core.dic' version 2.4.5 last updated on
2014-11-21 (48 times).

data item '_geom_bond_publ_flag' value 'N' was changed to 'n' in
accordance with the built-in table derived from the CIF Core
dictionary named 'cif_core.dic' version 2.4.5 last updated on
2014-11-21 (26 times).

Automatic conversion script
Id: cif_fix_values 8369 2020-08-20 11:38:08Z andrius 
;
_cod_original_cell_volume 435.87(7)
_cod_database_code 1563313

loop_
_symmetry_equiv_pos_site_id
_symmetry_equiv_pos_as_xyz
1 +x,+y,+z
2 x-y,+x,+z+1/2
3 -y,x-y,+z
4 -x,-y,+z+1/2
5 y-x,-x,+z
6 +y,y-x,+z+1/2

loop_
_atom_site_type_symbol
_atom_site_label
_atom_site_fract_x
_atom_site_fract_y
_atom_site_fract_z
_atom_site_occupancy
_atom_site_thermal_displace_type
_atom_site_U_iso_or_equiv
_atom_site_symmetry_multiplicity
Yb YB1 0.37889(6) 0.15252(5) 0.3040(4) 1.0 Uiso 0.01862(11) 6
S S1 0.2325(3) 0.0967(4) 0.8890(5) 1.0 Uiso 0.01551(5) 6
S S2 0.5350(4) 0.4252(3) 0.5976(6) 1.0 Uiso 0.01551(5) 6
S S3 0.3333 0.6667 0.5570(9) 1.0 Uiso 0.01551(5) 2
B B1 0.3333 0.6667 0.2283(23) 1.0 Uiso 0.01551(5) 2
B B2 0.0 0.0 0.8890(5) 0.6667 Uiso 0.01551(5) 2

loop_
_atom_type_symbol
_atom_type_number_in_cell
_atom_type_scat_dispersion_real
_atom_type_scat_dispersion_imag
_atom_type_scat_source
Yb 6.0 0.000 0.000 International_Tables_Vol_C
S 14.0 0.000 0.000 International_Tables_Vol_C
B 3.333 0.000 0.000 International_Tables_Vol_C

loop_
_geom_angle_atom_site_label_1
_geom_angle_atom_site_label_2
_geom_angle_atom_site_label_3
_geom_angle
_geom_angle_site_symmetry_1
_geom_angle_site_symmetry_2
_geom_angle_site_symmetry_3
_geom_angle_publ_flag
S1 YB1 S1 79.45(11) 1_554 . 2_554 n
S1 YB1 S1 80.43(8) 1_554 . 6_554 n
S1 YB1 S2 135.43(10) 1_554 . 1_555 n
S1 YB1 S2 149.81(11) 1_554 . 3_655 n
S1 YB1 S2 74.66(11) 1_554 . 6_554 n
S1 YB1 S3 83.09(12) 1_554 . 2_654 n
S1 YB1 S1 73.34(12) 2_554 . 6_554 n
S1 YB1 S2 76.51(10) 2_554 . 1_555 n
S1 YB1 S2 129.08(11) 2_554 . 3_655 n
S1 YB1 S2 141.11(9) 2_554 . 6_554 n
S1 YB1 S3 127.45(7) 2_554 . 2_654 n
S1 YB1 S2 126.09(11) 6_554 . 1_555 n
S1 YB1 S2 97.30(10) 6_554 . 3_655 n
S1 YB1 S2 74.13(8) 6_554 . 6_554 n
S1 YB1 S3 150.23(10) 6_554 . 2_654 n
S2 YB1 S2 69.56(14) 1_555 . 3_655 n
S2 YB1 S2 141.35(8) 1_555 . 6_554 n
S2 YB1 S3 82.57(9) 1_555 . 2_654 n
S2 YB1 S2 75.78(6) 3_655 . 6_554 n
S2 YB1 S3 84.79(10) 3_655 . 2_654 n
S2 YB1 S3 77.69(8) 6_554 . 2_654 n
YB1 S1 YB1 103.51(11) 1_556 . 2_555 n
YB1 S1 YB1 102.05(12) 1_556 . 6_555 n
YB1 S1 B2 115.85(6) 1_556 . 1_555 n
YB1 S1 YB1 154.14(13) 2_555 . 6_555 n
YB1 S1 B2 83.49(13) 2_555 . 1_555 n
YB1 S1 B2 81.93(9) 6_555 . 1_555 n
YB1 S2 YB1 95.62(8) 1_555 . 2_555 n
YB1 S2 YB1 95.27(12) 1_555 . 5_665 n
YB1 S2 B1 90.2(3) 1_555 . 2_655 n
YB1 S2 YB1 141.35(13) 2_555 . 5_665 n
YB1 S2 B1 123.1(3) 2_555 . 2_655 n
YB1 S2 B1 93.8(3) 5_665 . 2_655 n
YB1 S3 YB1 94.60(13) 2_555 . 4_665 n
YB1 S3 YB1 94.62(13) 2_555 . 6_565 n
YB1 S3 B1 121.93(10) 2_555 . 1_555 n
YB1 S3 YB1 94.62(13) 4_665 . 6_565 n
YB1 S3 B1 121.93(10) 4_665 . 1_555 n
YB1 S3 B1 121.93(10) 6_565 . 1_555 n
S2 B1 S2 105.6(4) 2_554 . 4_664 n
S2 B1 S2 105.6(4) 2_554 . 6_564 n
S2 B1 S3 113.1(4) 2_554 . 1_555 n
S2 B1 S2 105.6(4) 4_664 . 6_564 n
S2 B1 S3 113.1(4) 4_664 . 1_555 n
S2 B1 S3 113.1(4) 6_564 . 1_555 n
S1 B2 S1 120.0 1_555 . 3_555 n
S1 B2 S1 120.0 1_555 . 5_555 n
S1 B2 S1 120.0 3_555 . 5_555 n

loop_
_geom_bond_atom_site_label_1
_geom_bond_atom_site_label_2
_geom_bond_distance
_geom_bond_site_symmetry_1
_geom_bond_site_symmetry_2
_geom_bond_publ_flag
YB1 S1 2.712(3) . 1_554 n
YB1 S1 2.742(4) . 2_554 n
YB1 S1 2.686(4) . 6_554 n
YB1 S2 2.790(3) . 1_555 n
YB1 S2 2.671(3) . 3_655 n
YB1 S2 2.930(3) . 6_554 n
YB1 S3 2.745(3) . 2_654 n
S1 YB1 2.712(3) . 1_556 n
S1 YB1 2.686(4) . 2_555 n
S1 YB1 2.742(4) . 6_555 n
S1 B2 1.872(3) . 1_555 n
S2 YB1 2.790(3) . 1_555 n
S2 YB1 2.930(3) . 2_555 n
S2 YB1 2.671(3) . 5_665 n
S2 B1 1.957(6) . 2_655 n
S3 YB1 2.746(3) . 2_555 n
S3 YB1 2.746(3) . 4_665 n
S3 YB1 2.746(3) . 6_565 n
S3 B1 1.933(14) . 1_555 n
B1 S2 1.957(6) . 2_554 n
B1 S2 1.957(6) . 4_664 n
B1 S2 1.957(6) . 6_564 n
B1 S3 1.933(14) . 1_555 n
B2 S1 1.872(3) . 1_555 n
B2 S1 1.872(3) . 3_555 n
B2 S1 1.872(3) . 5_555 n
